data_2101362
loop_
_publ_author_name
'Lam, E. J. W.'
'Beurskens, P. T.'
'Smits, J. M. M.'
'van Smaalen, S.'
'de Boer, J. L.'
'Fan, H.-F.'

_publ_section_title
;
 Determination of the incommensurately modulated structure of
 (perylene)Co(mnt)~2~(CH~2~Cl~2~)~0.5~ by direct methods
;
_journal_issue 5
_journal_name_full 'Acta Crystallographica Section B'
_journal_page_first 779
_journal_page_last 789
_journal_paper_doi 10.1107/S0108768194014345
_journal_volume 51
_journal_year 1995
_chemical_formula_sum 'C28.5 H13 Cl Co N4 S4'
_space_group_IT_number 2
_space_group_name_Hall '-P 1'
_space_group_name_H-M_alt 'P -1'
_symmetry_cell_setting triclinic
_symmetry_space_group_name_Hall '-P 1'
_symmetry_space_group_name_H-M 'P -1'
_cell_angle_alpha 92.092(11)
_cell_angle_beta 95.343(16)
_cell_angle_gamma 94.67(2)
_cell_formula_units_Z 2
_cell_length_a 6.5441(13)
_cell_length_b 11.7173(15)
_cell_length_c 16.4251(17)
_cell_volume 1248.6(3)
_diffrn_radiation_type Mo
_diffrn_radiation_wavelength 0.71073
_exptl_absorpt_coefficient_mu 1.1429
_exptl_crystal_density_diffrn 1.687
_cod_data_source_file js0010.cif
_cod_data_source_block js0010a
_cod_original_formula_sum 'C28.5 H13 Cl1 Co1 N4 S4'
_cod_database_code 2101362

loop_
_space_group_symop_id
_space_group_symop_operation_xyz
1 x,y,z
2 -x,-y,-z

loop_
_atom_site_label
_atom_site_fract_x
_atom_site_fract_y
_atom_site_fract_z
Co .2509(9) .5577(3) .02520(19)
S(1) .0756(13) .3892(5) .0376(3)
S(2) .1739(14) .6177(5) .1480(3)
S(3) .3913(14) .7359(5) .0155(4)
S(4) .3820(14) .5006(5) -.0875(3)
C(1) .058(4) .387(2) .1432(2)
C(2) .015(4) .283(2) .1791(13)
C(3) .096(4) .487(2) .1885(12)
C(4) .074(4) .495(2) .2745(12)
N(1) -.032(4) .1975(18) .2075(12)
N(2) .064(3) .496(2) .3433(11)
C(5) .453(4) .7356(19) -.0837(13)
C(6) .513(4) .837(2) -.1178(14)
C(7) .442(4) .6301(18) -.1286(12)
C(8) .487(4) .634(2) -.2128(13)
N(3) .553(4) .9243(18) -.1441(14)
N(4) .511(4) .6340(18) -.2789(11)
C(9) .295(4) .184(2) .5850(13)
C(10) .288(4) .079(2) .6243(13)
C(11) .264(4) -.031(2) .5757(13)
C(12) .246(4) -.027(2) .4899(13)
C(13) .248(4) .080(2) .4493(13)
C(14) .282(4) .184(2) .4959(13)
C(15) .252(4) -.136(2) .6126(15)
C(16) .228(4) -.239(2) .5650(14)
C(17) .206(4) -.235(2) .4814(15)
C(18) .218(4) -.131(2) .4415(14)
C(19) .198(4) -.127(2) .3552(14)
C(20) .203(4) -.028(2) .3180(14)
C(21) .228(4) .077(2) .3645(13)
C(22) .279(4) .294(2) .4627(15)
C(23) .305(4) .394(2) .5094(16)
C(24) .331(4) .393(2) .5903(16)
C(25) .320(4) .290(2) .6326(14)
C(26) .350(4) .287(2) .7176(15)
C(27) .336(4) .187(2) .7558(15)
C(28) .311(4) .081(2) .7117(13)
H(15) .264(6) -.137(3) .674(2)
H(16) .222(6) -.314(3) .592(2)
H(17) .185(6) -.308(3) .448(2)
H(19) .180(6) -.201(3) .3214(19)
H(20) .188(6) -.029(3) .256(2)
H(21) .232(6) .151(3) .3369(18)
H(22) .264(6) .295(3) .402(2)
H(23) .309(6) .469(3) .482(2)
H(24) .348(6) .468(3) .624(2)
H(26) .373(6) .361(3) .751(2)
H(27) .351(6) .188(3) .817(2)
H(28) .307(6) .006(3) .7401(19)
Cl .910(3) .9306(13) .0594(9)
C(29) .046(14) -.029(7) -.024(5)
